data_2238285
loop_
_publ_author_name
'Cui, Shu-Xia'
'Zhang, Guang-You'
'Tian, Zhong-Zhen'

_publ_section_title
;
 1-[(6-Chloropyridin-3-yl)methyl]-10-nitro-1,2,3,5,6,7,8,9-octahydro-5,9-methanoimidazo[1,2-<i>a</i>]azocin-5-ol
;
_journal_coeditor_code XU5695
_journal_issue 7
_journal_name_full 'Acta Crystallographica Section E'
_journal_page_first o1015
_journal_paper_doi 10.1107/S1600536813014402
_journal_volume 69
_journal_year 2013
_chemical_formula_iupac 'C16 H19 Cl N4 O3'
_chemical_formula_moiety 'C16 H19 Cl N4 O3'
_chemical_formula_sum 'C16 H19 Cl N4 O3'
_chemical_formula_weight 350.80
_chemical_name_systematic
1-[(6-Chloropyridin-3-yl)methyl]-10-nitro-1,2,3,5,6,7,8,9-octahydro-5,9-methanoimidazo[1,2-<i>a</i>]azocin-5-ol
_space_group_IT_number 14
_symmetry_cell_setting monoclinic
_symmetry_space_group_name_Hall '-P 2ybc'
_symmetry_space_group_name_H-M 'P 1 21/c 1'
_atom_sites_solution_hydrogens geom
_atom_sites_solution_primary direct
_atom_sites_solution_secondary difmap
_audit_creation_method SHELXL97
_cell_angle_alpha 90.00
_cell_angle_beta 97.897(10)
_cell_angle_gamma 90.00
_cell_formula_units_Z 4
_cell_length_a 13.3975(14)
_cell_length_b 18.7124(18)
_cell_length_c 6.5721(8)
_cell_measurement_reflns_used 1166
_cell_measurement_temperature 296(2)
_cell_measurement_theta_max 25.2
_cell_measurement_theta_min 2.6
_cell_volume 1632.0(3)
_computing_cell_refinement 'SAINT (Bruker, 2007)'
_computing_data_collection 'APEX2 (Bruker, 2007)'
_computing_data_reduction 'SAINT (Bruker, 2007)'
_computing_molecular_graphics 'SHELXTL (Sheldrick, 2008)'
_computing_publication_material 'SHELXTL (Sheldrick, 2008)'
_computing_structure_refinement 'SHELXTL (Sheldrick, 2008)'
_computing_structure_solution 'SHELXTL (Sheldrick, 2008)'
_diffrn_ambient_temperature 296(2)
_diffrn_detector_area_resol_mean 16.03
_diffrn_measured_fraction_theta_full 0.998
_diffrn_measured_fraction_theta_max 0.998
_diffrn_measurement_device_type 'Bruker APEXII'
_diffrn_measurement_method '\f and \w'
_diffrn_radiation_monochromator graphite
_diffrn_radiation_source 'fine-focus sealed tube'
_diffrn_radiation_type MoK\a
_diffrn_radiation_wavelength 0.71073
_diffrn_reflns_av_R_equivalents 0.0559
_diffrn_reflns_av_sigmaI/netI 0.0689
_diffrn_reflns_limit_h_max 16
_diffrn_reflns_limit_h_min -16
_diffrn_reflns_limit_k_max 22
_diffrn_reflns_limit_k_min -21
_diffrn_reflns_limit_l_max 6
_diffrn_reflns_limit_l_min -7
_diffrn_reflns_number 7705
_diffrn_reflns_theta_full 25.20
_diffrn_reflns_theta_max 25.20
_diffrn_reflns_theta_min 2.66
_diffrn_standards_interval_count 0
_diffrn_standards_interval_time 0
_diffrn_standards_number 0
_exptl_absorpt_coefficient_mu 0.257
_exptl_absorpt_correction_T_max 0.94
_exptl_absorpt_correction_T_min 0.93
_exptl_absorpt_correction_type multi-scan
_exptl_absorpt_process_details '(SADABS; Bruker, 2001)'
_exptl_crystal_colour colourless
_exptl_crystal_density_diffrn 1.428
_exptl_crystal_density_method 'not measured'
_exptl_crystal_description prism
_exptl_crystal_F_000 736
_exptl_crystal_size_max 0.38
_exptl_crystal_size_mid 0.24
_exptl_crystal_size_min 0.23
_refine_diff_density_max 0.325
_refine_diff_density_min -0.338
_refine_ls_extinction_method none
_refine_ls_goodness_of_fit_ref 1.052
_refine_ls_hydrogen_treatment constr
_refine_ls_matrix_type full
_refine_ls_number_parameters 217
_refine_ls_number_reflns 2921
_refine_ls_number_restraints 0
_refine_ls_restrained_S_all 1.052
_refine_ls_R_factor_all 0.1241
_refine_ls_R_factor_gt 0.0710
_refine_ls_shift/su_max 0.001
_refine_ls_shift/su_mean 0.000
_refine_ls_structure_factor_coef Fsqd
_refine_ls_weighting_details 'calc w = 1/[\s^2^(Fo^2^)+(0.1042P)^2^+0.1363P] where P=(Fo^2^+2Fc^2^)/3'
_refine_ls_weighting_scheme calc
_refine_ls_wR_factor_gt 0.1902
_refine_ls_wR_factor_ref 0.2171
_reflns_number_gt 1727
_reflns_number_total 2921
_reflns_threshold_expression I>2\s(I)
_cod_data_source_file xu5695.cif
_cod_data_source_block I
_cod_original_sg_symbol_H-M 'P 21/c'
_cod_database_code 2238285
_cod_database_fobs_code 2238285

loop_
_symmetry_equiv_pos_as_xyz
'x, y, z'
'-x, y+1/2, -z+1/2'
'-x, -y, -z'
'x, -y-1/2, z-1/2'

loop_
_atom_site_type_symbol
_atom_site_label
_atom_site_fract_x
_atom_site_fract_y
_atom_site_fract_z
_atom_site_U_iso_or_equiv
_atom_site_adp_type
_atom_site_calc_flag
_atom_site_refinement_flags
_atom_site_occupancy
_atom_site_symmetry_multiplicity
Cl Cl1 -0.41200(9) 0.65584(9) 0.0781(3) 0.0997(6) Uani d . 1 1
N N1 0.1452(3) 0.65779(16) 0.7861(5) 0.0462(9) Uani d . 1 1
N N2 0.2189(2) 0.53441(15) 0.4048(5) 0.0366(8) Uani d . 1 1
N N3 0.0721(2) 0.59219(15) 0.3726(5) 0.0437(8) Uani d . 1 1
N N4 -0.2457(2) 0.63479(18) 0.3227(6) 0.0571(10) Uani d . 1 1
O O1 0.1870(2) 0.69232(16) 0.9378(5) 0.0673(9) Uani d . 1 1
O O2 0.0505(2) 0.65481(15) 0.7522(5) 0.0588(8) Uani d . 1 1
O O3 0.35157(19) 0.45270(13) 0.4224(4) 0.0510(8) Uani d . 1 1
H H3 0.3216 0.4252 0.4901 0.077 Uiso calc R 1 1
C C1 0.1637(3) 0.58526(18) 0.4877(6) 0.0373(9) Uani d . 1 1
C C2 0.1721(3) 0.5161(2) 0.1983(6) 0.0533(11) Uani d . 1 1
H H2A 0.1769 0.4653 0.1716 0.064 Uiso calc R 1 1
H H2B 0.2017 0.5427 0.0949 0.064 Uiso calc R 1 1
C C3 0.0639(3) 0.5387(2) 0.2069(7) 0.0563(12) Uani d . 1 1
H H3A 0.0341 0.5594 0.0774 0.068 Uiso calc R 1 1
H H3B 0.0233 0.4984 0.2386 0.068 Uiso calc R 1 1
C C4 0.2050(3) 0.62191(19) 0.6634(6) 0.0388(9) Uani d . 1 1
C C5 0.3162(3) 0.61790(18) 0.7288(6) 0.0443(10) Uani d . 1 1
H H5 0.3302 0.6297 0.8751 0.053 Uiso calc R 1 1
C C6 0.3494(3) 0.54049(19) 0.6983(6) 0.0455(10) Uani d . 1 1
H H6A 0.4208 0.5352 0.7467 0.055 Uiso calc R 1 1
H H6B 0.3123 0.5080 0.7752 0.055 Uiso calc R 1 1
C C7 0.3281(3) 0.52359(18) 0.4689(6) 0.0388(9) Uani d . 1 1
C C8 0.3893(3) 0.57185(19) 0.3484(7) 0.0477(10) Uani d . 1 1
H H8A 0.3741 0.5609 0.2032 0.057 Uiso calc R 1 1
H H8B 0.4605 0.5630 0.3904 0.057 Uiso calc R 1 1
C C9 0.3664(3) 0.65028(19) 0.3831(7) 0.0515(11) Uani d . 1 1
H H9A 0.4128 0.6797 0.3188 0.062 Uiso calc R 1 1
H H9B 0.2987 0.6609 0.3177 0.062 Uiso calc R 1 1
C C10 0.3751(3) 0.6691(2) 0.6090(7) 0.0564(12) Uani d . 1 1
H H10A 0.3502 0.7173 0.6229 0.068 Uiso calc R 1 1
H H10B 0.4455 0.6682 0.6680 0.068 Uiso calc R 1 1
C C11 0.0317(3) 0.66343(18) 0.3105(6) 0.0400(9) Uani d . 1 1
H H11A 0.0647 0.6811 0.1980 0.048 Uiso calc R 1 1
H H11B 0.0465 0.6963 0.4248 0.048 Uiso calc R 1 1
C C12 -0.0792(3) 0.66095(16) 0.2453(6) 0.0347(9) Uani d . 1 1
C C13 -0.1215(3) 0.68244(19) 0.0504(6) 0.0450(10) Uani d . 1 1
H H13 -0.0801 0.6977 -0.0435 0.054 Uiso calc R 1 1
C C14 -0.2246(3) 0.6813(2) -0.0049(7) 0.0539(11) Uani d . 1 1
H H14 -0.2539 0.6961 -0.1346 0.065 Uiso calc R 1 1
C C15 -0.2822(3) 0.6576(2) 0.1372(8) 0.0518(11) Uani d . 1 1
C C16 -0.1457(3) 0.6367(2) 0.3742(7) 0.0495(11) Uani d . 1 1
H H16 -0.1190 0.6208 0.5044 0.059 Uiso calc R 1 1

loop_
_atom_site_aniso_label
_atom_site_aniso_U_11
_atom_site_aniso_U_22
_atom_site_aniso_U_33
_atom_site_aniso_U_12
_atom_site_aniso_U_13
_atom_site_aniso_U_23
Cl1 0.0386(7) 0.1346(13) 0.1228(14) 0.0014(7) 0.0000(7) 0.0343(10)
N1 0.055(2) 0.042(2) 0.042(2) 0.0066(15) 0.0090(17) -0.0048(16)
N2 0.0401(17) 0.0310(17) 0.0390(18) 0.0055(12) 0.0071(14) -0.0050(14)
N3 0.0452(19) 0.0319(17) 0.052(2) 0.0061(13) -0.0022(15) -0.0140(16)
N4 0.039(2) 0.056(2) 0.078(3) -0.0026(15) 0.0113(18) 0.014(2)
O1 0.081(2) 0.070(2) 0.048(2) 0.0147(15) 0.0004(16) -0.0235(16)
O2 0.0499(19) 0.071(2) 0.059(2) 0.0059(14) 0.0197(14) -0.0108(15)
O3 0.0569(18) 0.0363(16) 0.064(2) 0.0123(12) 0.0222(14) 0.0068(13)
C1 0.034(2) 0.032(2) 0.047(2) -0.0027(15) 0.0071(16) -0.0003(18)
C2 0.067(3) 0.042(2) 0.049(3) 0.0120(19) 0.002(2) -0.012(2)
C3 0.057(3) 0.046(2) 0.062(3) 0.0052(18) -0.007(2) -0.017(2)
C4 0.042(2) 0.041(2) 0.033(2) 0.0023(16) 0.0033(16) -0.0090(17)
C5 0.050(2) 0.041(2) 0.040(2) 0.0053(17) -0.0041(18) -0.0069(18)
C6 0.044(2) 0.045(2) 0.046(3) 0.0069(17) 0.0016(18) 0.0036(19)
C7 0.045(2) 0.026(2) 0.047(2) 0.0073(15) 0.0114(18) 0.0043(17)
C8 0.044(2) 0.046(2) 0.055(3) 0.0071(17) 0.0116(19) 0.005(2)
C9 0.050(2) 0.037(2) 0.069(3) 0.0002(17) 0.012(2) 0.014(2)
C10 0.043(2) 0.043(2) 0.080(3) -0.0032(17) -0.003(2) -0.007(2)
C11 0.043(2) 0.033(2) 0.046(2) -0.0023(15) 0.0127(17) -0.0021(17)
C12 0.041(2) 0.0219(18) 0.041(2) -0.0019(14) 0.0067(17) 0.0027(16)
C13 0.045(2) 0.040(2) 0.050(3) 0.0013(16) 0.0093(18) 0.0104(19)
C14 0.050(3) 0.057(3) 0.053(3) 0.002(2) 0.001(2) 0.018(2)
C15 0.043(2) 0.043(2) 0.069(3) 0.0056(17) 0.007(2) 0.013(2)
C16 0.046(2) 0.047(2) 0.056(3) -0.0001(17) 0.005(2) 0.008(2)

loop_
_atom_type_symbol
_atom_type_description
_atom_type_scat_dispersion_real
_atom_type_scat_dispersion_imag
_atom_type_scat_source
C C 0.0033 0.0016 'International Tables Vol C Tables 4.2.6.8 and 6.1.1.4'
H H 0.0000 0.0000 'International Tables Vol C Tables 4.2.6.8 and 6.1.1.4'
Cl Cl 0.1484 0.1585 'International Tables Vol C Tables 4.2.6.8 and 6.1.1.4'
N N 0.0061 0.0033 'International Tables Vol C Tables 4.2.6.8 and 6.1.1.4'
O O 0.0106 0.0060 'International Tables Vol C Tables 4.2.6.8 and 6.1.1.4'

loop_
_geom_angle_atom_site_label_1
_geom_angle_atom_site_label_2
_geom_angle_atom_site_label_3
_geom_angle
O1 N1 O2 119.6(3)
O1 N1 C4 118.7(3)
O2 N1 C4 121.6(3)
C1 N2 C2 110.4(3)
C1 N2 C7 123.4(3)
C2 N2 C7 121.0(3)
C1 N3 C3 108.5(3)
C1 N3 C11 120.6(3)
C3 N3 C11 115.0(3)
C15 N4 C16 117.1(4)
C7 O3 H3 109.5
N3 C1 N2 110.0(3)
N3 C1 C4 129.9(3)
N2 C1 C4 120.0(3)
N2 C2 C3 101.0(3)
N2 C2 H2A 111.6
C3 C2 H2A 111.6
N2 C2 H2B 111.6
C3 C2 H2B 111.6
H2A C2 H2B 109.4
N3 C3 C2 104.0(3)
N3 C3 H3A 110.9
C2 C3 H3A 110.9
N3 C3 H3B 110.9
C2 C3 H3B 110.9
H3A C3 H3B 109.0
N1 C4 C1 121.8(3)
N1 C4 C5 119.4(3)
C1 C4 C5 118.7(3)
C4 C5 C10 112.7(3)
C4 C5 C6 107.8(3)
C10 C5 C6 110.2(4)
C4 C5 H5 108.7
C10 C5 H5 108.7
C6 C5 H5 108.7
C7 C6 C5 107.8(3)
C7 C6 H6A 110.2
C5 C6 H6A 110.2
C7 C6 H6B 110.2
C5 C6 H6B 110.2
H6A C6 H6B 108.5
O3 C7 N2 108.0(3)
O3 C7 C8 107.2(3)
N2 C7 C8 110.8(3)
O3 C7 C6 113.1(3)
N2 C7 C6 107.2(3)
C8 C7 C6 110.5(3)
C7 C8 C9 111.2(3)
C7 C8 H8A 109.4
C9 C8 H8A 109.4
C7 C8 H8B 109.4
C9 C8 H8B 109.4
H8A C8 H8B 108.0
C10 C9 C8 112.4(3)
C10 C9 H9A 109.1
C8 C9 H9A 109.1
C10 C9 H9B 109.1
C8 C9 H9B 109.1
H9A C9 H9B 107.9
C9 C10 C5 112.6(3)
C9 C10 H10A 109.1
C5 C10 H10A 109.1
C9 C10 H10B 109.1
C5 C10 H10B 109.1
H10A C10 H10B 107.8
N3 C11 C12 111.4(3)
N3 C11 H11A 109.4
C12 C11 H11A 109.4
N3 C11 H11B 109.4
C12 C11 H11B 109.4
H11A C11 H11B 108.0
C16 C12 C13 116.4(3)
C16 C12 C11 122.2(3)
C13 C12 C11 121.4(3)
C14 C13 C12 120.4(4)
C14 C13 H13 119.8
C12 C13 H13 119.8
C15 C14 C13 117.7(4)
C15 C14 H14 121.2
C13 C14 H14 121.2
N4 C15 C14 124.4(4)
N4 C15 Cl1 115.8(3)
C14 C15 Cl1 119.8(3)
N4 C16 C12 124.0(4)
N4 C16 H16 118.0
C12 C16 H16 118.0

loop_
_geom_bond_atom_site_label_1
_geom_bond_atom_site_label_2
_geom_bond_distance
Cl1 C15 1.729(4)
N1 O1 1.254(4)
N1 O2 1.258(4)
N1 C4 1.386(5)
N2 C1 1.363(5)
N2 C2 1.456(5)
N2 C7 1.480(4)
N3 C1 1.357(4)
N3 C3 1.472(5)
N3 C11 1.475(4)
N4 C15 1.320(6)
N4 C16 1.337(5)
O3 C7 1.407(4)
O3 H3 0.8200
C1 C4 1.391(5)
C2 C3 1.518(5)
C2 H2A 0.9700
C2 H2B 0.9700
C3 H3A 0.9700
C3 H3B 0.9700
C4 C5 1.495(5)
C5 C10 1.527(6)
C5 C6 1.537(5)
C5 H5 0.9800
C6 C7 1.529(5)
C6 H6A 0.9700
C6 H6B 0.9700
C7 C8 1.515(5)
C8 C9 1.523(5)
C8 H8A 0.9700
C8 H8B 0.9700
C9 C10 1.515(6)
C9 H9A 0.9700
C9 H9B 0.9700
C10 H10A 0.9700
C10 H10B 0.9700
C11 C12 1.490(5)
C11 H11A 0.9700
C11 H11B 0.9700
C12 C16 1.387(5)
C12 C13 1.387(5)
C13 C14 1.380(5)
C13 H13 0.9300
C14 C15 1.364(6)
C14 H14 0.9300
C16 H16 0.9300

loop_
_geom_hbond_atom_site_label_D
_geom_hbond_atom_site_label_H
_geom_hbond_atom_site_label_A
_geom_hbond_site_symmetry_A
_geom_hbond_distance_DH
_geom_hbond_distance_HA
_geom_hbond_distance_DA
_geom_hbond_angle_DHA
O3 H3 N4 3_566 0.82 2.04 2.855(4) 174
C11 H11A O1 1_554 0.97 2.53 3.467(5) 161
C13 H13 O2 1_554 0.93 2.48 3.265(5) 142

loop_
_geom_torsion_atom_site_label_1
_geom_torsion_atom_site_label_2
_geom_torsion_atom_site_label_3
_geom_torsion_atom_site_label_4
_geom_torsion
C3 N3 C1 N2 3.5(4)
C11 N3 C1 N2 -132.3(3)
C3 N3 C1 C4 -177.8(4)
C11 N3 C1 C4 46.5(6)
C2 N2 C1 N3 13.0(4)
C7 N2 C1 N3 167.8(3)
C2 N2 C1 C4 -165.9(3)
C7 N2 C1 C4 -11.1(5)
C1 N2 C2 C3 -22.7(4)
C7 N2 C2 C3 -178.2(3)
C1 N3 C3 C2 -17.4(4)
C11 N3 C3 C2 121.1(3)
N2 C2 C3 N3 23.3(4)
O1 N1 C4 C1 -177.1(3)
O2 N1 C4 C1 5.0(5)
O1 N1 C4 C5 7.4(5)
O2 N1 C4 C5 -170.6(3)
N3 C1 C4 N1 20.4(6)
N2 C1 C4 N1 -160.9(3)
N3 C1 C4 C5 -164.0(4)
N2 C1 C4 C5 14.7(5)
N1 C4 C5 C10 -103.5(4)
C1 C4 C5 C10 80.8(4)
N1 C4 C5 C6 134.7(4)
C1 C4 C5 C6 -41.0(5)
C4 C5 C6 C7 63.1(4)
C10 C5 C6 C7 -60.2(4)
C1 N2 C7 O3 155.9(3)
C2 N2 C7 O3 -51.9(4)
C1 N2 C7 C8 -87.0(4)
C2 N2 C7 C8 65.2(4)
C1 N2 C7 C6 33.7(4)
C2 N2 C7 C6 -174.1(3)
C5 C6 C7 O3 -177.5(3)
C5 C6 C7 N2 -58.5(4)
C5 C6 C7 C8 62.4(4)
O3 C7 C8 C9 178.1(3)
N2 C7 C8 C9 60.5(4)
C6 C7 C8 C9 -58.3(4)
C7 C8 C9 C10 51.5(4)
C8 C9 C10 C5 -50.4(5)
C4 C5 C10 C9 -65.2(4)
C6 C5 C10 C9 55.2(4)
C1 N3 C11 C12 -162.0(3)
C3 N3 C11 C12 64.9(4)
N3 C11 C12 C16 58.0(4)
N3 C11 C12 C13 -121.5(4)
C16 C12 C13 C14 2.0(5)
C11 C12 C13 C14 -178.5(3)
C12 C13 C14 C15 -0.8(6)
C16 N4 C15 C14 1.5(6)
C16 N4 C15 Cl1 -178.9(3)
C13 C14 C15 N4 -1.1(7)
C13 C14 C15 Cl1 179.3(3)
C15 N4 C16 C12 0.0(6)
C13 C12 C16 N4 -1.7(5)
C11 C12 C16 N4 178.8(3)
